data_7228848
loop_
_publ_author_name
'Jiang, Jianqiao'
'Mei, Dajiang'
'Gong, Pifu'
'Lin, Zheshuai'
'Zhong, Junbo'
'Wu, Yuandong'

_publ_section_title
;
 Wide band gap design of new chalcogenide compounds: KSrPS4 and CsBaAsS4
;
_journal_issue 60
_journal_name_full 'RSC Adv.'
_journal_page_first 38044
_journal_paper_doi 10.1039/C7RA01142C
_journal_volume 7
_journal_year 2017
_chemical_formula_sum 'As Ba Cs S4'
_chemical_formula_weight 473.41
_chemical_name_systematic
;
 ?
;
_space_group_IT_number 62
_symmetry_space_group_name_Hall '-P 2ac 2n'
_symmetry_space_group_name_H-M 'P n m a'
_atom_sites_solution_hydrogens geom
_atom_sites_solution_primary direct
_atom_sites_solution_secondary difmap
_audit_creation_method SHELXL-97
_audit_update_record
;
2016-09-11 deposited with the CCDC.
2017-07-19 downloaded from the CCDC.
;
_cell_angle_alpha 90.00
_cell_angle_beta 90.00
_cell_angle_gamma 90.00
_cell_formula_units_Z 4
_cell_length_a 11.9066(6)
_cell_length_b 6.9184(5)
_cell_length_c 10.0338(5)
_cell_measurement_temperature 220(2)
_cell_volume 826.53(8)
_computing_structure_refinement 'SHELXL-97 (Sheldrick, 1997)'
_diffrn_ambient_temperature 220(2)
_diffrn_measured_fraction_theta_full 0.991
_diffrn_measured_fraction_theta_max 0.991
_diffrn_radiation_monochromator graphite
_diffrn_radiation_source 'fine-focus sealed tube'
_diffrn_radiation_type MoK\a
_diffrn_radiation_wavelength 0.71073
_diffrn_reflns_av_R_equivalents 0.0836
_diffrn_reflns_av_sigmaI/netI 0.0418
_diffrn_reflns_limit_h_max 15
_diffrn_reflns_limit_h_min -15
_diffrn_reflns_limit_k_max 9
_diffrn_reflns_limit_k_min -9
_diffrn_reflns_limit_l_max 12
_diffrn_reflns_limit_l_min -13
_diffrn_reflns_number 7607
_diffrn_reflns_theta_full 28.08
_diffrn_reflns_theta_max 28.08
_diffrn_reflns_theta_min 2.65
_exptl_absorpt_coefficient_mu 14.024
_exptl_absorpt_correction_T_max 0.4851
_exptl_absorpt_correction_T_min 0.2463
_exptl_absorpt_correction_type none
_exptl_crystal_density_diffrn 3.804
_exptl_crystal_density_method 'not measured'
_exptl_crystal_F_000 832
_exptl_crystal_size_max 0.14
_exptl_crystal_size_mid 0.09
_exptl_crystal_size_min 0.06
_refine_diff_density_max 1.453
_refine_diff_density_min -1.870
_refine_diff_density_rms 0.278
_refine_ls_extinction_coef 0.0065(5)
_refine_ls_extinction_expression Fc^*^=kFc[1+0.001xFc^2^\l^3^/sin(2\q)]^-1/4^
_refine_ls_extinction_method SHELXL
_refine_ls_goodness_of_fit_ref 1.091
_refine_ls_hydrogen_treatment mixed
_refine_ls_matrix_type full
_refine_ls_number_parameters 41
_refine_ls_number_reflns 1075
_refine_ls_number_restraints 0
_refine_ls_restrained_S_all 1.091
_refine_ls_R_factor_all 0.0322
_refine_ls_R_factor_gt 0.0309
_refine_ls_shift/su_max 0.000
_refine_ls_shift/su_mean 0.000
_refine_ls_structure_factor_coef Fsqd
_refine_ls_weighting_details 'calc w=1/[\s^2^(Fo^2^)+(0.0401P)^2^+3.5691P] where P=(Fo^2^+2Fc^2^)/3'
_refine_ls_weighting_scheme calc
_refine_ls_wR_factor_gt 0.0768
_refine_ls_wR_factor_ref 0.0775
_reflns_number_gt 1029
_reflns_number_total 1075
_reflns_threshold_expression >2sigma(I)
_cod_data_source_file c7ra01142c2.cif
_cod_data_source_block pnma
_cod_database_code 7228848

loop_
_symmetry_equiv_pos_as_xyz
'x, y, z'
'-x+1/2, -y, z+1/2'
'-x, y+1/2, -z'
'x+1/2, -y+1/2, -z+1/2'
'-x, -y, -z'
'x-1/2, y, -z-1/2'
'x, -y-1/2, z'
'-x-1/2, y-1/2, z-1/2'

loop_
_atom_site_label
_atom_site_type_symbol
_atom_site_fract_x
_atom_site_fract_y
_atom_site_fract_z
_atom_site_U_iso_or_equiv
_atom_site_adp_type
_atom_site_occupancy
_atom_site_symmetry_multiplicity
_atom_site_calc_flag
_atom_site_refinement_flags
Ba1 Ba 0.15200(3) 0.2500 0.39766(4) 0.01009(16) Uani 1 2 d S
Cs1 Cs 0.06871(4) 0.2500 0.86749(5) 0.01962(17) Uani 1 2 d S
As1 As 0.32937(5) 0.2500 0.11538(6) 0.00734(18) Uani 1 2 d S
S1 S 0.27422(11) 0.00486(15) 0.62918(12) 0.0134(2) Uani 1 1 d .
S2 S 0.07738(13) -0.2500 0.43149(17) 0.0139(3) Uani 1 2 d S
S3 S 0.43621(13) 0.2500 0.28950(17) 0.0129(3) Uani 1 2 d S

loop_
_atom_site_aniso_label
_atom_site_aniso_U_11
_atom_site_aniso_U_22
_atom_site_aniso_U_33
_atom_site_aniso_U_23
_atom_site_aniso_U_13
_atom_site_aniso_U_12
Ba1 0.0070(2) 0.0134(2) 0.0099(3) 0.000 -0.00010(12) 0.000
Cs1 0.0266(3) 0.0135(2) 0.0187(3) 0.000 -0.00754(17) 0.000
As1 0.0062(3) 0.0063(3) 0.0095(4) 0.000 0.0011(2) 0.000
S1 0.0131(5) 0.0079(5) 0.0191(6) 0.0016(4) -0.0036(4) -0.0033(4)
S2 0.0108(7) 0.0211(7) 0.0097(8) 0.000 -0.0022(6) 0.000
S3 0.0130(7) 0.0163(7) 0.0094(8) 0.000 -0.0018(6) 0.000

loop_
_atom_type_symbol
_atom_type_description
_atom_type_scat_dispersion_real
_atom_type_scat_dispersion_imag
_atom_type_scat_source
S S 0.1246 0.1234 'International Tables Vol C Tables 4.2.6.8 and 6.1.1.4'
As As 0.0499 2.0058 'International Tables Vol C Tables 4.2.6.8 and 6.1.1.4'
Cs Cs -0.3680 2.1192 'International Tables Vol C Tables 4.2.6.8 and 6.1.1.4'
Ba Ba -0.3244 2.2819 'International Tables Vol C Tables 4.2.6.8 and 6.1.1.4'

loop_
_geom_angle_atom_site_label_1
_geom_angle_atom_site_label_2
_geom_angle_atom_site_label_3
_geom_angle
_geom_angle_site_symmetry_1
_geom_angle_site_symmetry_3
S3 Ba1 S1 142.16(3) 6_556 7_565
S3 Ba1 S1 142.16(3) 6_556 .
S1 Ba1 S1 63.49(4) 7_565 .
S3 Ba1 S2 68.28(4) 6_556 5_556
S1 Ba1 S2 89.96(4) 7_565 5_556
S1 Ba1 S2 89.96(4) . 5_556
S3 Ba1 S1 74.70(3) 6_556 2_554
S1 Ba1 S1 137.807(12) 7_565 2_554
S1 Ba1 S1 100.657(8) . 2_554
S2 Ba1 S1 130.70(3) 5_556 2_554
S3 Ba1 S1 74.70(3) 6_556 8_665
S1 Ba1 S1 100.657(8) 7_565 8_665
S1 Ba1 S1 137.807(12) . 8_665
S2 Ba1 S1 130.70(3) 5_556 8_665
S1 Ba1 S1 63.79(4) 2_554 8_665
S3 Ba1 As1 90.54(3) 6_556 .
S1 Ba1 As1 107.93(3) 7_565 .
S1 Ba1 As1 107.93(3) . .
S2 Ba1 As1 158.82(3) 5_556 .
S1 Ba1 As1 36.44(2) 2_554 .
S1 Ba1 As1 36.44(2) 8_665 .
S3 Ba1 S3 126.055(15) 6_556 .
S1 Ba1 S3 77.89(3) 7_565 .
S1 Ba1 S3 77.89(3) . .
S2 Ba1 S3 165.67(4) 5_556 .
S1 Ba1 S3 60.19(3) 2_554 .
S1 Ba1 S3 60.19(3) 8_665 .
As1 Ba1 S3 35.51(3) . .
S3 Ba1 S2 81.71(3) 6_556 .
S1 Ba1 S2 123.43(3) 7_565 .
S1 Ba1 S2 62.37(3) . .
S2 Ba1 S2 74.93(3) 5_556 .
S1 Ba1 S2 68.42(3) 2_554 .
S1 Ba1 S2 130.62(3) 8_665 .
As1 Ba1 S2 102.94(3) . .
S3 Ba1 S2 105.35(3) . .
S3 Ba1 S2 81.71(3) 6_556 1_565
S1 Ba1 S2 62.37(3) 7_565 1_565
S1 Ba1 S2 123.43(3) . 1_565
S2 Ba1 S2 74.93(3) 5_556 1_565
S1 Ba1 S2 130.62(3) 2_554 1_565
S1 Ba1 S2 68.42(3) 8_665 1_565
As1 Ba1 S2 102.94(3) . 1_565
S3 Ba1 S2 105.35(3) . 1_565
S2 Ba1 S2 149.25(5) . 1_565
S3 Ba1 As1 34.21(3) 6_556 6_556
S1 Ba1 As1 118.41(3) 7_565 6_556
S1 Ba1 As1 118.41(3) . 6_556
S2 Ba1 As1 34.06(3) 5_556 6_556
S1 Ba1 As1 103.63(3) 2_554 6_556
S1 Ba1 As1 103.63(3) 8_665 6_556
As1 Ba1 As1 124.758(14) . 6_556
S3 Ba1 As1 160.27(3) . 6_556
S2 Ba1 As1 75.86(3) . 6_556
S2 Ba1 As1 75.86(3) 1_565 6_556
S3 Ba1 Cs1 121.415(18) 6_556 2_564
S1 Ba1 Cs1 49.80(2) 7_565 2_564
S1 Ba1 Cs1 96.41(2) . 2_564
S2 Ba1 Cs1 128.264(14) 5_556 2_564
S1 Ba1 Cs1 98.47(2) 2_554 2_564
S1 Ba1 Cs1 52.19(2) 8_665 2_564
As1 Ba1 Cs1 62.361(9) . 2_564
S3 Ba1 Cs1 47.326(8) . 2_564
S2 Ba1 Cs1 150.57(3) . 2_564
S2 Ba1 Cs1 58.90(3) 1_565 2_564
As1 Ba1 Cs1 133.559(6) 6_556 2_564
S2 Cs1 S3 78.51(3) 5_556 2
S2 Cs1 S3 78.51(3) 5_556 2_565
S3 Cs1 S3 154.44(6) 2 2_565
S2 Cs1 S1 150.869(18) 5_556 8_666
S3 Cs1 S1 129.35(3) 2 8_666
S3 Cs1 S1 72.43(3) 2_565 8_666
S2 Cs1 S1 150.869(18) 5_556 2
S3 Cs1 S1 72.43(3) 2 2
S3 Cs1 S1 129.35(3) 2_565 2
S1 Cs1 S1 57.35(3) 8_666 2
S2 Cs1 S3 125.27(4) 5_556 6_557
S3 Cs1 S3 101.17(3) 2 6_557
S3 Cs1 S3 101.17(3) 2_565 6_557
S1 Cs1 S3 64.06(3) 8_666 6_557
S1 Cs1 S3 64.06(3) 2 6_557
S2 Cs1 S1 77.27(3) 5_556 7_565
S3 Cs1 S1 107.79(3) 2 7_565
S3 Cs1 S1 55.90(3) 2_565 7_565
S1 Cs1 S1 84.733(9) 8_666 7_565
S1 Cs1 S1 109.540(13) 2 7_565
S3 Cs1 S1 146.75(2) 6_557 7_565
S2 Cs1 S1 77.27(3) 5_556 .
S3 Cs1 S1 55.90(3) 2 .
S3 Cs1 S1 107.79(3) 2_565 .
S1 Cs1 S1 109.540(13) 8_666 .
S1 Cs1 S1 84.733(9) 2 .
S3 Cs1 S1 146.75(2) 6_557 .
S1 Cs1 S1 52.74(3) 7_565 .
S2 Cs1 S1 63.63(3) 5_556 6_557
S3 Cs1 S1 64.05(3) 2 6_557
S3 Cs1 S1 114.31(3) 2_565 6_557
S1 Cs1 S1 131.38(2) 8_666 6_557
S1 Cs1 S1 104.07(3) 2 6_557
S3 Cs1 S1 67.49(3) 6_557 6_557
S1 Cs1 S1 140.86(2) 7_565 6_557
S1 Cs1 S1 112.88(2) . 6_557
S2 Cs1 S1 63.63(3) 5_556 4_456
S3 Cs1 S1 114.31(3) 2 4_456
S3 Cs1 S1 64.05(3) 2_565 4_456
S1 Cs1 S1 104.07(3) 8_666 4_456
S1 Cs1 S1 131.38(2) 2 4_456
S3 Cs1 S1 67.49(3) 6_557 4_456
S1 Cs1 S1 112.88(2) 7_565 4_456
S1 Cs1 S1 140.86(2) . 4_456
S1 Cs1 S1 51.62(3) 6_557 4_456
S2 Cs1 As1 158.82(3) 5_556 1_556
S3 Cs1 As1 98.68(3) 2 1_556
S3 Cs1 As1 98.68(3) 2_565 1_556
S1 Cs1 As1 32.428(18) 8_666 1_556
S1 Cs1 As1 32.428(19) 2 1_556
S3 Cs1 As1 75.92(3) 6_557 1_556
S1 Cs1 As1 83.78(2) 7_565 1_556
S1 Cs1 As1 83.78(2) . 1_556
S1 Cs1 As1 134.19(2) 6_557 1_556
S1 Cs1 As1 134.19(2) 4_456 1_556
S2 Cs1 Cs1 108.51(2) 5_556 5_567
S3 Cs1 Cs1 147.57(3) 2 5_567
S3 Cs1 Cs1 52.85(3) 2_565 5_567
S1 Cs1 Cs1 54.18(2) 8_666 5_567
S1 Cs1 Cs1 97.31(2) 2 5_567
S3 Cs1 Cs1 48.314(10) 6_557 5_567
S1 Cs1 Cs1 104.633(17) 7_565 5_567
S1 Cs1 Cs1 155.79(2) . 5_567
S1 Cs1 Cs1 90.13(2) 6_557 5_567
S1 Cs1 Cs1 49.894(19) 4_456 5_567
As1 Cs1 Cs1 85.248(13) 1_556 5_567
S2 As1 S1 110.48(4) 2_554 2_554
S2 As1 S1 110.48(4) 2_554 8_665
S1 As1 S1 109.71(7) 2_554 8_665
S2 As1 S3 112.91(7) 2_554 .
S1 As1 S3 106.54(5) 2_554 .
S1 As1 S3 106.54(5) 8_665 .
S2 As1 Ba1 174.33(5) 2_554 .
S1 As1 Ba1 66.83(3) 2_554 .
S1 As1 Ba1 66.83(3) 8_665 .
S3 As1 Ba1 72.77(5) . .
S2 As1 Ba1 57.01(5) 2_554 6_656
S1 As1 Ba1 125.02(4) 2_554 6_656
S1 As1 Ba1 125.02(4) 8_665 6_656
S3 As1 Ba1 55.89(5) . 6_656
Ba1 As1 Ba1 128.659(18) . 6_656
S2 As1 Cs1 82.33(5) 2_554 1_554
S1 As1 Cs1 66.03(4) 2_554 1_554
S1 As1 Cs1 66.03(4) 8_665 1_554
S3 As1 Cs1 164.77(5) . 1_554
Ba1 As1 Cs1 92.000(17) . 1_554
Ba1 As1 Cs1 139.34(2) 6_656 1_554
As1 S1 Ba1 97.22(4) 2 .
As1 S1 Ba1 76.73(3) 2 2
Ba1 S1 Ba1 168.11(5) . 2
As1 S1 Cs1 81.54(4) 2 2_554
Ba1 S1 Cs1 88.12(3) . 2_554
Ba1 S1 Cs1 100.91(3) 2 2_554
As1 S1 Cs1 92.11(4) 2 .
Ba1 S1 Cs1 85.89(3) . .
Ba1 S1 Cs1 84.14(3) 2 .
Cs1 S1 Cs1 170.67(4) 2_554 .
As1 S1 Cs1 150.64(5) 2 6_657
Ba1 S1 Cs1 100.57(3) . 6_657
Ba1 S1 Cs1 89.21(3) 2 6_657
Cs1 S1 Cs1 75.93(3) 2_554 6_657
Cs1 S1 Cs1 112.21(3) . 6_657
As1 S2 Ba1 88.92(6) 2 5_556
As1 S2 Cs1 179.07(7) 2 5_556
Ba1 S2 Cs1 92.01(4) 5_556 5_556
As1 S2 Ba1 87.33(3) 2 .
Ba1 S2 Ba1 105.07(3) 5_556 .
Cs1 S2 Ba1 92.43(3) 5_556 .
As1 S2 Ba1 87.33(3) 2 1_545
Ba1 S2 Ba1 105.07(3) 5_556 1_545
Cs1 S2 Ba1 92.43(3) 5_556 1_545
Ba1 S2 Ba1 149.25(5) . 1_545
As1 S3 Ba1 89.89(6) . 6_656
As1 S3 Cs1 99.71(3) . 2_564
Ba1 S3 Cs1 98.25(3) 6_656 2_564
As1 S3 Cs1 99.71(3) . 2_554
Ba1 S3 Cs1 98.25(3) 6_656 2_554
Cs1 S3 Cs1 154.44(6) 2_564 2_554
As1 S3 Ba1 71.72(4) . .
Ba1 S3 Ba1 161.62(6) 6_656 .
Cs1 S3 Ba1 85.23(3) 2_564 .
Cs1 S3 Ba1 85.23(3) 2_554 .
As1 S3 Cs1 168.57(7) . 6_657
Ba1 S3 Cs1 101.54(4) 6_656 6_657
Cs1 S3 Cs1 78.83(3) 2_564 6_657
Cs1 S3 Cs1 78.83(3) 2_554 6_657
Ba1 S3 Cs1 96.85(4) . 6_657

loop_
_geom_bond_atom_site_label_1
_geom_bond_atom_site_label_2
_geom_bond_distance
_geom_bond_site_symmetry_2
Ba1 S3 3.1826(17) 6_556
Ba1 S1 3.2234(12) 7_565
Ba1 S1 3.2234(12) .
Ba1 S2 3.2246(17) 5_556
Ba1 S1 3.3373(12) 2_554
Ba1 S1 3.3373(12) 8_665
Ba1 As1 3.5330(7) .
Ba1 S3 3.5537(16) .
Ba1 S2 3.5876(5) .
Ba1 S2 3.5876(5) 1_565
Ba1 As1 3.8437(7) 6_556
Ba1 Cs1 4.8079(5) 2_564
Cs1 S2 3.4678(17) 5_556
Cs1 S3 3.5471(5) 2
Cs1 S3 3.5471(5) 2_565
Cs1 S1 3.6743(13) 8_666
Cs1 S1 3.6743(13) 2
Cs1 S3 3.7860(17) 6_557
Cs1 S1 3.8186(14) 7_565
Cs1 S1 3.8186(14) .
Cs1 S1 3.8952(13) 6_557
Cs1 S1 3.8952(13) 4_456
Cs1 As1 3.9772(8) 1_556
Cs1 Cs1 4.6598(7) 5_567
As1 S2 2.1533(18) 2_554
As1 S1 2.1562(11) 2_554
As1 S1 2.1562(11) 8_665
As1 S3 2.1612(17) .
As1 Ba1 3.8437(7) 6_656
As1 Cs1 3.9772(8) 1_554
S1 As1 2.1562(11) 2
S1 Ba1 3.3373(12) 2
S1 Cs1 3.6743(13) 2_554
S1 Cs1 3.8952(13) 6_657
S2 As1 2.1533(18) 2
S2 Ba1 3.2246(17) 5_556
S2 Cs1 3.4678(17) 5_556
S2 Ba1 3.5876(5) 1_545
S3 Ba1 3.1826(17) 6_656
S3 Cs1 3.5471(5) 2_564
S3 Cs1 3.5471(5) 2_554
S3 Cs1 3.7860(17) 6_657
